data_2243796
loop_
_publ_author_name
'Li, Ting Bin'
'Hu, Ya Li'
'Li, Ji Kun'
'He, Guo Fang'

_publ_section_title
;
 Chloridotetrakis(imidazole)copper(II) chloride. Corrigendum
;
_journal_coeditor_code ME6126
_journal_issue 4
_journal_name_full 'Acta Crystallographica Section E'
_journal_page_first 450
_journal_page_last 451
_journal_paper_doi 10.1107/S2056989021002267
_journal_volume 77
_journal_year 2021
_chemical_formula_iupac '[Cu Cl (C3 H4 N2)4] Cl'
_chemical_formula_moiety 'C12 H16 Cl Cu N8 +, Cl -'
_chemical_formula_sum 'C12 H16 Cl2 Cu N8'
_chemical_formula_weight 406.77
_chemical_name_systematic
;
Chloridotetrakis(imidazole)copper(II) chloride
;
_space_group_crystal_system monoclinic
_space_group_IT_number 14
_space_group_name_Hall '-P 2yn'
_space_group_name_H-M_alt 'P 1 21/n 1'
_atom_sites_solution_hydrogens difmap
_atom_sites_solution_primary direct
_atom_sites_solution_secondary difmap
_audit_creation_method SHELXL-2018/3
_cell_angle_alpha 90
_cell_angle_beta 90.0420(10)
_cell_angle_gamma 90
_cell_formula_units_Z 4
_cell_length_a 8.8662(3)
_cell_length_b 13.3199(4)
_cell_length_c 13.9190(4)
_cell_measurement_reflns_used 8636
_cell_measurement_temperature 293(2)
_cell_measurement_theta_max 27.4
_cell_measurement_theta_min 2.7
_cell_volume 1643.79(9)
_computing_cell_refinement
;
SAINT (Siemens, 1996)
;
_computing_data_collection
;
SMART (Siemens, 1996)
;
_computing_data_reduction
;
SAINT (Siemens, 1996)
;
_computing_publication_material
;
SHELXL2018 (Sheldrick, 2015b)
;
_computing_structure_refinement
;
SHELXL2018 (Sheldrick, 2015b)
;
_computing_structure_solution
;
SHELXT (Sheldrick, 2015a)
;
_diffrn_ambient_temperature 293(2)
_diffrn_detector_area_resol_mean 9.1
_diffrn_measured_fraction_theta_full 0.865
_diffrn_measured_fraction_theta_max 0.879
_diffrn_measurement_device_type 'Bruker CCD'
_diffrn_measurement_method '\f and \w scans at fixed \c = 55\%'
_diffrn_radiation_type MoK\a
_diffrn_radiation_wavelength 0.71073
_diffrn_reflns_av_R_equivalents 0.0391
_diffrn_reflns_av_unetI/netI 0.0447
_diffrn_reflns_limit_h_max 11
_diffrn_reflns_limit_h_min -11
_diffrn_reflns_limit_k_max 17
_diffrn_reflns_limit_k_min -17
_diffrn_reflns_limit_l_max 17
_diffrn_reflns_limit_l_min -17
_diffrn_reflns_number 18819
_diffrn_reflns_theta_full 25.242
_diffrn_reflns_theta_max 27.500
_diffrn_reflns_theta_min 1.463
_diffrn_source 'fine-focus sealed-tube'
_exptl_absorpt_coefficient_mu 1.665
_exptl_absorpt_correction_T_max 0.851
_exptl_absorpt_correction_T_min 0.788
_exptl_absorpt_correction_type multi-scan
_exptl_absorpt_process_details
;
(<i>SADABS</i>; Krause <i>et al.</i>,  2015)
;
_exptl_crystal_colour blue
_exptl_crystal_density_diffrn 1.644
_exptl_crystal_description block
_exptl_crystal_F_000 828
_exptl_crystal_size_max 0.150
_exptl_crystal_size_mid 0.120
_exptl_crystal_size_min 0.100
_refine_diff_density_max 0.246
_refine_diff_density_min -0.371
_refine_ls_extinction_method none
_refine_ls_goodness_of_fit_ref 0.942
_refine_ls_hydrogen_treatment constr
_refine_ls_matrix_type full
_refine_ls_number_parameters 209
_refine_ls_number_reflns 3317
_refine_ls_number_restraints 0
_refine_ls_restrained_S_all 0.942
_refine_ls_R_factor_all 0.0339
_refine_ls_R_factor_gt 0.0259
_refine_ls_shift/su_max 0.001
_refine_ls_shift/su_mean 0.000
_refine_ls_structure_factor_coef Fsqd
_refine_ls_weighting_details 'w=1/[\s^2^(Fo^2^)+(0.0220P)^2^] where P=(Fo^2^+2Fc^2^)/3'
_refine_ls_weighting_scheme calc
_refine_ls_wR_factor_gt 0.0547
_refine_ls_wR_factor_ref 0.0567
_reflns_number_gt 2798
_reflns_number_total 3317
_reflns_threshold_expression 'I > 2\s(I)'
_cod_data_source_file me6126sup1.cif
_cod_data_source_block I
_cod_original_sg_symbol_H-M 'P 21/n'
_cod_database_code 2243796
_shelx_space_group_comment
;
The symmetry employed for this shelxl refinement is uniquely defined
by the following loop, which should always be used as a source of
symmetry information in preference to the above space-group names.
They are only intended as comments.
;
_shelx_estimated_absorpt_t_min 0.788
_shelx_estimated_absorpt_t_max 0.851

loop_
_space_group_symop_operation_xyz
'x, y, z'
'-x+1/2, y+1/2, -z+1/2'
'-x, -y, -z'
'x-1/2, -y-1/2, z-1/2'

loop_
_atom_site_type_symbol
_atom_site_label
_atom_site_fract_x
_atom_site_fract_y
_atom_site_fract_z
_atom_site_U_iso_or_equiv
_atom_site_adp_type
_atom_site_calc_flag
_atom_site_occupancy
_atom_site_disorder_assembly
_atom_site_disorder_group
Cu Cu1 0.68666(3) 0.28667(2) 0.37745(2) 0.02393(7) Uani d 1 . .
N N1 0.6959(2) 0.28765(13) 0.23419(13) 0.0259(4) Uani d 1 . .
N N2 0.6679(2) 0.32558(15) 0.08280(14) 0.0348(5) Uani d 1 . .
H H2N 0.636864 0.355523 0.031725 0.042 Uiso calc 1 . .
N N3 0.58536(18) 0.15168(11) 0.37424(14) 0.0261(4) Uani d 1 . .
N N4 0.4040(2) 0.04018(13) 0.37092(16) 0.0356(4) Uani d 1 . .
H H4N 0.314625 0.015090 0.369077 0.043 Uiso calc 1 . .
N N5 0.6952(2) 0.27930(12) 0.52089(13) 0.0279(4) Uani d 1 . .
N N6 0.6741(3) 0.31834(16) 0.67249(14) 0.0378(5) Uani d 1 . .
H H6N 0.649042 0.350481 0.723635 0.045 Uiso calc 1 . .
N N7 0.85774(18) 0.38627(12) 0.37990(14) 0.0272(4) Uani d 1 . .
N N8 1.0848(2) 0.44900(14) 0.37450(16) 0.0391(5) Uani d 1 . .
H H8N 1.181520 0.452439 0.371463 0.047 Uiso calc 1 . .
C C1 0.6293(3) 0.34862(18) 0.17279(17) 0.0307(5) Uani d 1 . .
H H1 0.564507 0.400524 0.189836 0.037 Uiso calc 1 . .
C C2 0.7649(3) 0.24628(19) 0.08597(19) 0.0388(6) Uani d 1 . .
H H2 0.810447 0.214439 0.034083 0.047 Uiso calc 1 . .
C C3 0.7813(3) 0.22351(17) 0.17973(17) 0.0332(6) Uani d 1 . .
H H3 0.841423 0.172116 0.203825 0.040 Uiso calc 1 . .
C C4 0.4387(2) 0.13815(16) 0.37156(17) 0.0306(5) Uani d 1 . .
H H4 0.368157 0.189789 0.370286 0.037 Uiso calc 1 . .
C C5 0.5354(2) -0.01236(16) 0.3737(2) 0.0391(5) Uani d 1 . .
H H5 0.546237 -0.081805 0.374264 0.047 Uiso calc 1 . .
C C6 0.6467(2) 0.05655(15) 0.3755(2) 0.0359(5) Uani d 1 . .
H H6 0.749319 0.042122 0.377214 0.043 Uiso calc 1 . .
C C7 0.6409(3) 0.34477(18) 0.58258(18) 0.0334(6) Uani d 1 . .
H H7 0.586607 0.401851 0.565718 0.040 Uiso calc 1 . .
C C8 0.7550(3) 0.2312(2) 0.6690(2) 0.0421(7) Uani d 1 . .
H H8 0.793436 0.195461 0.720941 0.050 Uiso calc 1 . .
C C9 0.7680(3) 0.20719(18) 0.57536(18) 0.0354(6) Uani d 1 . .
H H9 0.817889 0.151193 0.551229 0.042 Uiso calc 1 . .
C C10 1.0020(2) 0.36497(17) 0.3752(2) 0.0347(5) Uani d 1 . .
H H10 1.041431 0.300308 0.372764 0.042 Uiso calc 1 . .
C C11 0.9878(3) 0.52801(17) 0.3794(2) 0.0415(6) Uani d 1 . .
H H11 1.012833 0.595805 0.380273 0.050 Uiso calc 1 . .
C C12 0.8483(2) 0.48821(16) 0.3828(2) 0.0367(5) Uani d 1 . .
H H12 0.759181 0.524784 0.386633 0.044 Uiso calc 1 . .
Cl Cl1 0.44359(6) 0.39845(4) 0.37917(5) 0.03331(12) Uani d 1 . .
Cl Cl2 1.05460(6) 0.09206(4) 0.37508(5) 0.03696(13) Uani d 1 . .

loop_
_atom_site_aniso_label
_atom_site_aniso_U_11
_atom_site_aniso_U_22
_atom_site_aniso_U_33
_atom_site_aniso_U_12
_atom_site_aniso_U_13
_atom_site_aniso_U_23
Cu1 0.02695(13) 0.02467(12) 0.02018(13) -0.00402(10) -0.00038(13) -0.00037(12)
N1 0.0273(10) 0.0266(9) 0.0237(10) -0.0037(8) -0.0006(8) 0.0001(7)
N2 0.0360(11) 0.0460(12) 0.0225(10) -0.0039(10) -0.0034(9) 0.0096(9)
N3 0.0288(9) 0.0259(8) 0.0236(9) -0.0016(7) 0.0004(9) -0.0013(9)
N4 0.0293(9) 0.0336(10) 0.0440(12) -0.0093(8) -0.0001(10) -0.0009(10)
N5 0.0310(10) 0.0302(9) 0.0225(10) -0.0027(8) 0.0000(9) -0.0005(8)
N6 0.0375(12) 0.0557(13) 0.0202(10) -0.0025(11) 0.0028(10) -0.0095(9)
N7 0.0291(9) 0.0289(9) 0.0236(9) -0.0028(7) -0.0004(9) 0.0008(8)
N8 0.0235(9) 0.0516(11) 0.0421(11) -0.0108(8) 0.0014(11) -0.0032(12)
C1 0.0297(13) 0.0338(13) 0.0286(13) -0.0002(10) -0.0006(10) 0.0024(10)
C2 0.0491(17) 0.0373(13) 0.0301(14) -0.0023(11) 0.0079(12) -0.0052(11)
C3 0.0391(15) 0.0295(12) 0.0310(14) 0.0038(10) 0.0036(11) 0.0003(10)
C4 0.0313(11) 0.0302(11) 0.0303(12) 0.0012(9) -0.0010(12) 0.0011(10)
C5 0.0376(12) 0.0234(10) 0.0563(15) -0.0005(9) -0.0038(14) 0.0010(13)
C6 0.0296(11) 0.0304(10) 0.0477(14) 0.0029(8) 0.0006(13) -0.0008(13)
C7 0.0325(14) 0.0356(13) 0.0321(13) -0.0019(10) -0.0009(10) -0.0044(10)
C8 0.0417(15) 0.0546(17) 0.0299(15) 0.0018(13) -0.0061(12) 0.0089(12)
C9 0.0389(14) 0.0367(13) 0.0306(14) 0.0048(11) -0.0027(11) 0.0012(10)
C10 0.0337(12) 0.0314(11) 0.0390(13) -0.0017(9) -0.0002(12) -0.0019(12)
C11 0.0449(14) 0.0307(12) 0.0489(15) -0.0092(10) 0.0008(14) 0.0005(13)
C12 0.0337(12) 0.0289(11) 0.0476(14) 0.0013(9) 0.0003(13) 0.0008(12)
Cl1 0.0305(3) 0.0333(3) 0.0362(3) 0.0070(2) -0.0006(3) -0.0032(3)
Cl2 0.0329(3) 0.0478(3) 0.0302(3) -0.0087(2) 0.0001(3) -0.0025(3)

loop_
_atom_type_symbol
_atom_type_description
_atom_type_scat_dispersion_real
_atom_type_scat_dispersion_imag
_atom_type_scat_source
C C 0.0033 0.0016 'International Tables Vol C Tables 4.2.6.8 and 6.1.1.4'
H H 0.0000 0.0000 'International Tables Vol C Tables 4.2.6.8 and 6.1.1.4'
N N 0.0061 0.0033 'International Tables Vol C Tables 4.2.6.8 and 6.1.1.4'
Cl Cl 0.1484 0.1585 'International Tables Vol C Tables 4.2.6.8 and 6.1.1.4'
Cu Cu 0.3201 1.2651 'International Tables Vol C Tables 4.2.6.8 and 6.1.1.4'

loop_
_geom_angle_atom_site_label_1
_geom_angle_atom_site_label_2
_geom_angle_atom_site_label_3
_geom_angle_site_symmetry_1
_geom_angle_site_symmetry_3
_geom_angle
_geom_angle_publ_flag
N1 Cu1 N5 . . 174.86(7) ?
N1 Cu1 N3 . . 90.12(7) ?
N5 Cu1 N3 . . 89.71(7) ?
N1 Cu1 N7 . . 88.92(8) ?
N5 Cu1 N7 . . 89.28(8) ?
N3 Cu1 N7 . . 157.71(7) ?
N1 Cu1 Cl1 . . 92.27(6) ?
N5 Cu1 Cl1 . . 92.84(6) ?
N3 Cu1 Cl1 . . 98.11(5) ?
N7 Cu1 Cl1 . . 104.18(5) ?
C1 N1 C3 . . 105.83(19) ?
C1 N1 Cu1 . . 129.29(16) ?
C3 N1 Cu1 . . 124.85(15) ?
C1 N2 C2 . . 108.0(2) ?
C1 N2 H2N . . 126.0 ?
C2 N2 H2N . . 126.0 ?
C4 N3 C6 . . 105.36(17) ?
C4 N3 Cu1 . . 124.45(14) ?
C6 N3 Cu1 . . 130.19(14) ?
C4 N4 C5 . . 107.68(18) ?
C4 N4 H4N . . 126.2 ?
C5 N4 H4N . . 126.2 ?
C7 N5 C9 . . 105.9(2) ?
C7 N5 Cu1 . . 127.25(17) ?
C9 N5 Cu1 . . 126.77(15) ?
C7 N6 C8 . . 107.9(2) ?
C7 N6 H6N . . 126.1 ?
C8 N6 H6N . . 126.1 ?
C10 N7 C12 . . 106.09(18) ?
C10 N7 Cu1 . . 126.20(14) ?
C12 N7 Cu1 . . 127.67(14) ?
C10 N8 C11 . . 107.46(18) ?
C10 N8 H8N . . 126.3 ?
C11 N8 H8N . . 126.3 ?
N1 C1 N2 . . 110.6(2) ?
N1 C1 H1 . . 124.7 ?
N2 C1 H1 . . 124.7 ?
C3 C2 N2 . . 105.9(2) ?
C3 C2 H2 . . 127.1 ?
N2 C2 H2 . . 127.1 ?
C2 C3 N1 . . 109.6(2) ?
C2 C3 H3 . . 125.2 ?
N1 C3 H3 . . 125.2 ?
N3 C4 N4 . . 111.18(19) ?
N3 C4 H4 . . 124.4 ?
N4 C4 H4 . . 124.4 ?
C6 C5 N4 . . 106.12(18) ?
C6 C5 H5 . . 126.9 ?
N4 C5 H5 . . 126.9 ?
C5 C6 N3 . . 109.66(19) ?
C5 C6 H6 . . 125.2 ?
N3 C6 H6 . . 125.2 ?
N5 C7 N6 . . 110.9(2) ?
N5 C7 H7 . . 124.5 ?
N6 C7 H7 . . 124.5 ?
C9 C8 N6 . . 106.4(2) ?
C9 C8 H8 . . 126.8 ?
N6 C8 H8 . . 126.8 ?
C8 C9 N5 . . 109.0(2) ?
C8 C9 H9 . . 125.5 ?
N5 C9 H9 . . 125.5 ?
N7 C10 N8 . . 110.73(19) ?
N7 C10 H10 . . 124.6 ?
N8 C10 H10 . . 124.6 ?
C12 C11 N8 . . 106.1(2) ?
C12 C11 H11 . . 126.9 ?
N8 C11 H11 . . 126.9 ?
C11 C12 N7 . . 109.6(2) ?
C11 C12 H12 . . 125.2 ?
N7 C12 H12 . . 125.2 ?

loop_
_geom_bond_atom_site_label_1
_geom_bond_atom_site_label_2
_geom_bond_site_symmetry_2
_geom_bond_distance
_geom_bond_publ_flag
Cu1 N1 . 1.9959(18) ?
Cu1 N5 . 2.0002(18) ?
Cu1 N3 . 2.0104(16) ?
Cu1 N7 . 2.0154(16) ?
Cu1 Cl1 . 2.6195(5) ?
N1 C1 . 1.318(3) ?
N1 C3 . 1.371(3) ?
N2 C1 . 1.334(3) ?
N2 C2 . 1.363(3) ?
N2 H2N . 0.8600 ?
N3 C4 . 1.313(3) ?
N3 C6 . 1.379(2) ?
N4 C4 . 1.341(3) ?
N4 C5 . 1.360(3) ?
N4 H4N . 0.8600 ?
N5 C7 . 1.315(3) ?
N5 C9 . 1.383(3) ?
N6 C7 . 1.333(3) ?
N6 C8 . 1.366(3) ?
N6 H6N . 0.8600 ?
N7 C10 . 1.312(3) ?
N7 C12 . 1.361(3) ?
N8 C10 . 1.338(3) ?
N8 C11 . 1.361(3) ?
N8 H8N . 0.8600 ?
C1 H1 . 0.9300 ?
C2 C3 . 1.348(3) ?
C2 H2 . 0.9300 ?
C3 H3 . 0.9300 ?
C4 H4 . 0.9300 ?
C5 C6 . 1.348(3) ?
C5 H5 . 0.9300 ?
C6 H6 . 0.9300 ?
C7 H7 . 0.9300 ?
C8 C9 . 1.347(4) ?
C8 H8 . 0.9300 ?
C9 H9 . 0.9300 ?
C10 H10 . 0.9300 ?
C11 C12 . 1.346(3) ?
C11 H11 . 0.9300 ?
C12 H12 . 0.9300 ?

loop_
_geom_hbond_atom_site_label_D
_geom_hbond_atom_site_label_H
_geom_hbond_atom_site_label_A
_geom_hbond_site_symmetry_A
_geom_hbond_distance_DH
_geom_hbond_distance_HA
_geom_hbond_distance_DA
_geom_hbond_angle_DHA
_geom_hbond_publ_flag
N2 H2N Cl2 4_565 0.86 2.40 3.251(2) 169.0 yes
N4 H4N Cl2 1_455 0.86 2.52 3.1742(19) 133.0 yes
N6 H6N Cl2 4_566 0.86 2.39 3.241(2) 168.1 yes
N8 H8N Cl1 1_655 0.86 2.43 3.2523(19) 159.1 yes

loop_
_geom_torsion_atom_site_label_1
_geom_torsion_atom_site_label_2
_geom_torsion_atom_site_label_3
_geom_torsion_atom_site_label_4
_geom_torsion_site_symmetry_1
_geom_torsion_site_symmetry_2
_geom_torsion_site_symmetry_3
_geom_torsion_site_symmetry_4
_geom_torsion
_geom_torsion_publ_flag
C3 N1 C1 N2 . . . . 0.4(3) ?
Cu1 N1 C1 N2 . . . . 178.33(16) ?
C2 N2 C1 N1 . . . . -0.4(3) ?
C1 N2 C2 C3 . . . . 0.3(3) ?
N2 C2 C3 N1 . . . . 0.0(3) ?
C1 N1 C3 C2 . . . . -0.2(3) ?
Cu1 N1 C3 C2 . . . . -178.27(18) ?
C6 N3 C4 N4 . . . . -0.1(3) ?
Cu1 N3 C4 N4 . . . . -179.35(16) ?
C5 N4 C4 N3 . . . . 0.2(3) ?
C4 N4 C5 C6 . . . . -0.3(3) ?
N4 C5 C6 N3 . . . . 0.3(3) ?
C4 N3 C6 C5 . . . . -0.1(3) ?
Cu1 N3 C6 C5 . . . . 179.09(19) ?
C9 N5 C7 N6 . . . . -0.3(3) ?
Cu1 N5 C7 N6 . . . . -176.65(17) ?
C8 N6 C7 N5 . . . . 0.3(3) ?
C7 N6 C8 C9 . . . . -0.1(3) ?
N6 C8 C9 N5 . . . . -0.1(3) ?
C7 N5 C9 C8 . . . . 0.2(3) ?
Cu1 N5 C9 C8 . . . . 176.59(19) ?
C12 N7 C10 N8 . . . . -0.4(3) ?
Cu1 N7 C10 N8 . . . . 177.33(16) ?
C11 N8 C10 N7 . . . . 0.3(3) ?
C10 N8 C11 C12 . . . . -0.1(3) ?
N8 C11 C12 N7 . . . . -0.1(3) ?
C10 N7 C12 C11 . . . . 0.3(3) ?
Cu1 N7 C12 C11 . . . . -177.3(2) ?

_cod_database_fobs_code 2243796
